data_2211173
loop_
_publ_author_name
'Ren-Hui, Xu'
'Jun, Zhou'
'Yan, Xu'
'Li, Qi'
'Dun-Ru, Zhu'

_publ_section_title
;
 1,4-Diamino-1,4-di-2-quinolyl-2,3-diaza-1,3-butadiene
;
_journal_coeditor_code RZ2079
_journal_issue 11
_journal_name_full 'Acta Crystallographica Section E'
_journal_page_first o5234
_journal_page_last o5235
_journal_paper_doi 10.1107/S1600536806042966
_journal_volume 62
_journal_year 2006
_chemical_formula_iupac 'C20 H16 N6'
_chemical_formula_moiety 'C20 H16 N6'
_chemical_formula_sum 'C20 H16 N6'
_chemical_formula_weight 340.39
_chemical_name_systematic
;
1,4-Diamino-1,4-di-2-quinolyl-2,3-diaza-1,3-butadiene
;
_space_group_IT_number 14
_symmetry_cell_setting monoclinic
_symmetry_space_group_name_Hall '-P 2ybc'
_symmetry_space_group_name_H-M 'P 1 21/c 1'
_atom_sites_solution_hydrogens geom
_atom_sites_solution_primary direct
_atom_sites_solution_secondary difmap
_audit_creation_method SHELXL97
_cell_angle_alpha 90.00
_cell_angle_beta 93.041(13)
_cell_angle_gamma 90.00
_cell_formula_units_Z 2
_cell_length_a 17.275(11)
_cell_length_b 5.925(4)
_cell_length_c 8.052(5)
_cell_measurement_reflns_used 4146
_cell_measurement_temperature 293(2)
_cell_measurement_theta_max 25.27
_cell_measurement_theta_min 2.36
_cell_volume 823.0(9)
_computing_cell_refinement 'SAINT (Bruker, 2005)'
_computing_data_collection 'APEX2 (Bruker, 2005)'
_computing_data_reduction SAINT
_computing_molecular_graphics 'SHELXTL (Sheldrick, 1997b)'
_computing_publication_material SHELXTL
_computing_structure_refinement 'SHELXL97 (Sheldrick, 1997a)'
_computing_structure_solution 'SHELXS97 (Sheldrick, 1997a)'
_diffrn_ambient_temperature 293(2)
_diffrn_measured_fraction_theta_full 0.990
_diffrn_measured_fraction_theta_max 0.990
_diffrn_measurement_device_type 'Bruker APEX2 CCD area-detector'
_diffrn_measurement_method \w
_diffrn_radiation_monochromator graphite
_diffrn_radiation_source 'fine-focus sealed tube'
_diffrn_radiation_type MoK\a
_diffrn_radiation_wavelength 0.71073
_diffrn_reflns_av_R_equivalents 0.0547
_diffrn_reflns_av_sigmaI/netI 0.0688
_diffrn_reflns_limit_h_max 12
_diffrn_reflns_limit_h_min -20
_diffrn_reflns_limit_k_max 7
_diffrn_reflns_limit_k_min -7
_diffrn_reflns_limit_l_max 9
_diffrn_reflns_limit_l_min -9
_diffrn_reflns_number 4146
_diffrn_reflns_theta_full 25.27
_diffrn_reflns_theta_max 25.27
_diffrn_reflns_theta_min 2.36
_diffrn_standards_number 0
_exptl_absorpt_coefficient_mu 0.087
_exptl_absorpt_correction_T_max 0.9931
_exptl_absorpt_correction_T_min 0.9896
_exptl_absorpt_correction_type multi-scan
_exptl_absorpt_process_details '(SADABS; Sheldrick, 2003)'
_exptl_crystal_colour Colourless
_exptl_crystal_density_diffrn 1.374
_exptl_crystal_density_method 'not measured'
_exptl_crystal_description Block
_exptl_crystal_F_000 356
_exptl_crystal_size_max 0.12
_exptl_crystal_size_mid 0.10
_exptl_crystal_size_min 0.08
_refine_diff_density_max 0.459
_refine_diff_density_min -0.425
_refine_ls_extinction_method none
_refine_ls_goodness_of_fit_ref 1.061
_refine_ls_hydrogen_treatment constr
_refine_ls_matrix_type full
_refine_ls_number_parameters 118
_refine_ls_number_reflns 1471
_refine_ls_number_restraints 1
_refine_ls_restrained_S_all 1.139
_refine_ls_R_factor_all 0.1168
_refine_ls_R_factor_gt 0.0665
_refine_ls_shift/su_max 0.001
_refine_ls_shift/su_mean 0.000
_refine_ls_structure_factor_coef Fsqd
_refine_ls_weighting_details 'calc w = 1/[\s^2^(Fo^2^)+(0.0862P)^2^+0.2403P] where P=(Fo^2^+2Fc^2^)/3'
_refine_ls_weighting_scheme calc
_refine_ls_wR_factor_gt 0.1735
_refine_ls_wR_factor_ref 0.2027
_reflns_number_gt 838
_reflns_number_total 1471
_reflns_threshold_expression I>2\s(I)
_cod_data_source_file rz2079.cif
_cod_data_source_block I
_cod_depositor_comments
;
The following automatic conversions were performed:
'_symmetry_cell_setting' value 'Monoclinic' changed to 'monoclinic'
according to '/home/saulius/struct/CIF-dictionaries/cif_core.dic'
dictionary named 'cif_core.dic' version 2.4.1 from 2010-06-29.

Automatic conversion script
Id: cif_fix_enum 1527 2010-12-29 10:47:43Z saulius 

The following automatic conversions were performed:

'_symmetry_cell_setting' value 'Monoclinic' changed to 'monoclinic'
according to /home/saulius/struct/CIF-dictionaries/cif_core.dic
dictionary named 'cif_core.dic' version 2.4.1 from 2010-06-29.

Automatic conversion script
Id: cif_fix_values 1715 2011-07-08 13:25:40Z adriana 
;
_cod_original_sg_symbol_H-M 'P 21/c'
_cod_database_code 2211173

loop_
_symmetry_equiv_pos_as_xyz
'x, y, z'
'-x, y+1/2, -z+1/2'
'-x, -y, -z'
'x, -y-1/2, z-1/2'

loop_
_atom_site_type_symbol
_atom_site_label
_atom_site_fract_x
_atom_site_fract_y
_atom_site_fract_z
_atom_site_U_iso_or_equiv
_atom_site_adp_type
_atom_site_calc_flag
_atom_site_refinement_flags
_atom_site_occupancy
N N1 0.79936(16) 0.1636(5) 0.7094(4) 0.0417(8) Uani d . 1
N N2 0.96308(16) -0.0442(5) 0.5109(4) 0.0460(8) Uani d . 1
N N3 0.9423(2) 0.3092(6) 0.6409(5) 0.0785(13) Uani d D 1
H H3B 0.9874 0.3600 0.6204 0.094 Uiso calc R 1
H H3C 0.9107 0.3919 0.6931 0.094 Uiso calc R 1
C C1 0.9197(2) 0.0864(5) 0.5880(5) 0.0453(10) Uani d D 1
C C2 0.84083(19) 0.0213(6) 0.6267(4) 0.0403(9) Uani d . 1
C C3 0.8137(2) -0.1940(6) 0.5730(5) 0.0454(10) Uani d . 1
H H3A 0.8452 -0.2897 0.5149 0.055 Uiso calc R 1
C C4 0.7409(2) -0.2580(6) 0.6076(4) 0.0446(10) Uani d . 1
H H4A 0.7222 -0.3986 0.5732 0.054 Uiso calc R 1
C C5 0.69341(19) -0.1119(6) 0.6954(4) 0.0379(9) Uani d . 1
C C6 0.6172(2) -0.1601(6) 0.7349(5) 0.0462(10) Uani d . 1
H H6A 0.5950 -0.2965 0.7005 0.055 Uiso calc R 1
C C7 0.5748(2) -0.0138(7) 0.8217(5) 0.0514(11) Uani d . 1
H H7A 0.5247 -0.0513 0.8481 0.062 Uiso calc R 1
C C8 0.6070(2) 0.1957(6) 0.8723(5) 0.0480(10) Uani d . 1
H H8A 0.5776 0.2968 0.9310 0.058 Uiso calc R 1
C C9 0.6807(2) 0.2506(6) 0.8355(5) 0.0440(10) Uani d . 1
H H9A 0.7014 0.3886 0.8705 0.053 Uiso calc R 1
C C10 0.72582(19) 0.1011(6) 0.7452(4) 0.0380(9) Uani d . 1

loop_
_atom_site_aniso_label
_atom_site_aniso_U_11
_atom_site_aniso_U_22
_atom_site_aniso_U_33
_atom_site_aniso_U_12
_atom_site_aniso_U_13
_atom_site_aniso_U_23
N1 0.0354(17) 0.0472(18) 0.0427(18) 0.0003(14) 0.0034(14) -0.0009(14)
N2 0.0331(16) 0.0509(19) 0.055(2) -0.0006(15) 0.0098(15) -0.0028(16)
N3 0.051(2) 0.082(3) 0.104(3) -0.0132(19) 0.021(2) -0.033(2)
C1 0.038(2) 0.050(2) 0.048(2) -0.0008(18) 0.0009(17) -0.0024(18)
C2 0.035(2) 0.047(2) 0.039(2) 0.0022(17) 0.0022(16) -0.0028(16)
C3 0.043(2) 0.045(2) 0.048(2) 0.0034(18) 0.0067(18) -0.0047(17)
C4 0.046(2) 0.040(2) 0.048(2) -0.0048(17) 0.0047(18) -0.0010(17)
C5 0.035(2) 0.040(2) 0.039(2) 0.0001(16) 0.0006(16) 0.0011(15)
C6 0.042(2) 0.045(2) 0.052(2) -0.0046(18) 0.0034(18) 0.0002(18)
C7 0.034(2) 0.062(3) 0.059(3) 0.0004(19) 0.0063(18) 0.003(2)
C8 0.043(2) 0.051(2) 0.051(2) 0.0097(19) 0.0091(18) -0.0001(18)
C9 0.048(2) 0.040(2) 0.044(2) 0.0033(17) 0.0041(18) -0.0027(16)
C10 0.036(2) 0.043(2) 0.036(2) 0.0022(16) 0.0011(16) 0.0019(15)

loop_
_atom_type_symbol
_atom_type_description
_atom_type_scat_dispersion_real
_atom_type_scat_dispersion_imag
_atom_type_scat_source
C C 0.0033 0.0016 'International Tables Vol C Tables 4.2.6.8 and 6.1.1.4'
H H 0.0000 0.0000 'International Tables Vol C Tables 4.2.6.8 and 6.1.1.4'
N N 0.0061 0.0033 'International Tables Vol C Tables 4.2.6.8 and 6.1.1.4'

loop_
_geom_angle_atom_site_label_1
_geom_angle_atom_site_label_2
_geom_angle_atom_site_label_3
_geom_angle_site_symmetry_3
_geom_angle
_geom_angle_publ_flag
C2 N1 C10 . 118.1(3) ?
C1 N2 N2 3_756 113.6(4) yes
C1 N3 H3B . 120.0 ?
C1 N3 H3C . 120.0 ?
H3B N3 H3C . 120.0 ?
N2 C1 N3 . 123.4(3) yes
N2 C1 C2 . 121.7(3) yes
N3 C1 C2 . 114.8(3) yes
N1 C2 C3 . 123.5(3) ?
N1 C2 C1 . 118.6(3) ?
C3 C2 C1 . 117.9(3) ?
C4 C3 C2 . 118.9(3) ?
C4 C3 H3A . 120.5 ?
C2 C3 H3A . 120.5 ?
C3 C4 C5 . 120.1(3) ?
C3 C4 H4A . 119.9 ?
C5 C4 H4A . 119.9 ?
C6 C5 C4 . 124.6(3) ?
C6 C5 C10 . 118.4(3) ?
C4 C5 C10 . 117.0(3) ?
C7 C6 C5 . 121.8(4) ?
C7 C6 H6A . 119.1 ?
C5 C6 H6A . 119.1 ?
C6 C7 C8 . 119.9(4) ?
C6 C7 H7A . 120.1 ?
C8 C7 H7A . 120.1 ?
C9 C8 C7 . 120.4(4) ?
C9 C8 H8A . 119.8 ?
C7 C8 H8A . 119.8 ?
C8 C9 C10 . 120.8(3) ?
C8 C9 H9A . 119.6 ?
C10 C9 H9A . 119.6 ?
N1 C10 C9 . 119.0(3) ?
N1 C10 C5 . 122.3(3) ?
C9 C10 C5 . 118.7(3) ?

loop_
_geom_bond_atom_site_label_1
_geom_bond_atom_site_label_2
_geom_bond_site_symmetry_2
_geom_bond_distance
_geom_bond_publ_flag
N1 C2 . 1.311(4) yes
N1 C10 . 1.369(4) yes
N2 C1 . 1.263(4) yes
N2 N2 3_756 1.399(5) yes
N3 C1 . 1.435(3) yes
N3 H3B . 0.8600 ?
N3 H3C . 0.8600 ?
C1 C2 . 1.466(5) ?
C2 C3 . 1.419(5) ?
C3 C4 . 1.356(5) ?
C3 H3A . 0.9300 ?
C4 C5 . 1.408(5) ?
C4 H4A . 0.9300 ?
C5 C6 . 1.401(5) ?
C5 C10 . 1.430(5) ?
C6 C7 . 1.352(5) ?
C6 H6A . 0.9300 ?
C7 C8 . 1.411(5) ?
C7 H7A . 0.9300 ?
C8 C9 . 1.362(5) ?
C8 H8A . 0.9300 ?
C9 C10 . 1.408(5) ?
C9 H9A . 0.9300 ?
